data_2241691
loop_
_publ_author_name
'Scheidt, W. Robert'
'Duval, Hugues F.'
'Oliver, Allen G.'

_publ_section_title
;
 Ring-strain release in neutral and dicationic
 7,8,17,18-tetrabromo-5,10,15,20-tetraphenylporphyrin: crystal structures
 of C~44~H~26~Br~4~N~4~ and
 C~44~H~28~Br~4~N~4~^2+^&#x00B7;2ClO~4~^{-^}&#x00B7;3CH~2~Cl~2~
;
_journal_coeditor_code HB7580
_journal_issue 6
_journal_name_full 'Acta Crystallographica Section E'
_journal_page_first 824
_journal_page_last 828
_journal_paper_doi 10.1107/S2056989016007349
_journal_volume 72
_journal_year 2016
_chemical_formula_iupac 'C44 H28 Br4 N4 2+, 2Cl O4 -, 3C H2 Cl2'
_chemical_formula_moiety 'C44 H28 Br4 N4, 2(Cl O4), 3(C H2 Cl2)'
_chemical_formula_sum 'C47 H34 Br4 Cl8 N4 O8'
_chemical_formula_weight 1386.02
_chemical_name_systematic
;
7,8,17,18-Tetrabromo-5,10,15,20-tetraphenylporphyrin(2+)
bis(perchlorate) dichloromethane trisolvate
;
_space_group_crystal_system monoclinic
_space_group_IT_number 7
_space_group_name_Hall 'P -2yac'
_space_group_name_H-M_alt 'P 1 n 1'
_symmetry_space_group_name_Hall 'P -2yac'
_symmetry_space_group_name_H-M 'P 1 n 1'
_atom_sites_solution_hydrogens mixed
_atom_sites_solution_primary direct
_atom_sites_solution_secondary difmap
_audit_creation_method SHELXL-2014/7
_cell_angle_alpha 90
_cell_angle_beta 96.67(3)
_cell_angle_gamma 90
_cell_formula_units_Z 2
_cell_length_a 12.903(3)
_cell_length_b 13.761(3)
_cell_length_c 14.876(3)
_cell_measurement_reflns_used 250
_cell_measurement_temperature 130(2)
_cell_measurement_theta_max 20.5
_cell_measurement_theta_min 1.05
_cell_volume 2623.5(10)
_computing_cell_refinement
;
MADNES (Pflugrath & Messerschmidt, 1989)
;
_computing_data_collection
;
MADNES (Pflugrath & Messerschmidt, 1989)
;
_computing_data_reduction
;
MADNES (Pflugrath & Messerschmidt, 1989)
;
_computing_molecular_graphics
;
<i>OLEX2</i> (Dolomanov <i>et al.</i>, 2009) and
Mercury (Macrae <i>et al.</i>, 2008)
;
_computing_publication_material
;
publCIF (Westrip, 2010)
;
_computing_structure_refinement
;
SHELXL2014 (Sheldrick, 2015)
;
_computing_structure_solution
;
SHELXS97 (Sheldrick, 2008)
;
_diffrn_ambient_temperature 130(2)
_diffrn_detector_area_resol_mean 8.53
_diffrn_measured_fraction_theta_full 0.940
_diffrn_measured_fraction_theta_max 0.849
_diffrn_measurement_device_type 'Enraf--Nonius fast area-detector'
_diffrn_measurement_method 'ELLIPSOID-MASK FITTING'
_diffrn_radiation_monochromator graphite
_diffrn_radiation_source 'ROTATING ANODE'
_diffrn_radiation_type MoK\a
_diffrn_radiation_wavelength 0.71073
_diffrn_reflns_limit_h_max 16
_diffrn_reflns_limit_h_min -16
_diffrn_reflns_limit_k_max 19
_diffrn_reflns_limit_k_min 0
_diffrn_reflns_limit_l_max 18
_diffrn_reflns_limit_l_min -19
_diffrn_reflns_number 11251
_diffrn_reflns_theta_full 25.242
_diffrn_reflns_theta_max 29.976
_diffrn_reflns_theta_min 2.471
_exptl_absorpt_coefficient_mu 3.532
_exptl_absorpt_correction_T_max 1.00
_exptl_absorpt_correction_T_min 0.65
_exptl_absorpt_correction_type refdelf
_exptl_absorpt_process_details
;
(DIFABS; Walker & Stuart, 1983)
;
_exptl_crystal_colour blue-green
_exptl_crystal_density_diffrn 1.755
_exptl_crystal_description prism
_exptl_crystal_F_000 1368
_exptl_crystal_size_max 0.330
_exptl_crystal_size_mid 0.170
_exptl_crystal_size_min 0.060
_refine_diff_density_max 1.033
_refine_diff_density_min -1.054
_refine_ls_abs_structure_details
;
Classical Flack method preferred over Parsons because s.u. lower
(Flack, 1983)
;
_refine_ls_abs_structure_Flack -0.032(14)
_refine_ls_extinction_method none
_refine_ls_goodness_of_fit_ref 1.060
_refine_ls_hydrogen_treatment constr
_refine_ls_matrix_type full
_refine_ls_number_parameters 640
_refine_ls_number_reflns 11251
_refine_ls_number_restraints 2
_refine_ls_restrained_S_all 1.059
_refine_ls_R_factor_all 0.0848
_refine_ls_R_factor_gt 0.0596
_refine_ls_shift/su_max 0.000
_refine_ls_shift/su_mean 0.000
_refine_ls_structure_factor_coef Fsqd
_refine_ls_weighting_details 'w=1/[\s^2^(Fo^2^)+(0.0886P)^2^+17.5195P] where P=(Fo^2^+2Fc^2^)/3'
_refine_ls_weighting_scheme calc
_refine_ls_wR_factor_gt 0.1509
_refine_ls_wR_factor_ref 0.1851
_reflns_number_gt 8745
_reflns_number_total 11251
_reflns_threshold_expression 'I > 2\s(I)'
_cod_data_source_file hb7580sup1.cif
_cod_data_source_block II
_cod_database_code 2241691
_shelx_space_group_comment
;
The symmetry employed for this shelxl refinement is uniquely defined
by the following loop, which should always be used as a source of
symmetry information in preference to the above space-group names.
They are only intended as comments.
;
_shelx_estimated_absorpt_t_min 0.389
_shelx_estimated_absorpt_t_max 0.816

loop_
_space_group_symop_operation_xyz
'x, y, z'
'x+1/2, -y, z+1/2'

loop_
_atom_site_type_symbol
_atom_site_label
_atom_site_fract_x
_atom_site_fract_y
_atom_site_fract_z
_atom_site_U_iso_or_equiv
_atom_site_adp_type
_atom_site_calc_flag
_atom_site_occupancy
Br Br1 0.21338(9) 1.56160(8) 0.81718(9) 0.0297(3) Uani d 1
Br Br2 -0.02997(9) 1.55748(8) 0.89049(9) 0.0301(3) Uani d 1
Br Br3 0.03558(8) 0.82412(7) 0.99749(8) 0.0252(3) Uani d 1
Br Br4 0.28295(8) 0.82050(7) 0.92686(8) 0.0265(3) Uani d 1
N N1 0.1827(7) 1.3717(6) 1.0200(7) 0.0230(19) Uani d 1
H H1 0.2019 1.3221 1.0555 0.028 Uiso d 1
N N2 0.0484(7) 1.2123(6) 1.0839(6) 0.0204(18) Uani d 1
H H2 0.0886 1.2076 1.0402 0.024 Uiso d 1
N N3 0.2148(7) 1.0609(6) 1.0661(6) 0.0167(16) Uani d 1
H H3 0.2260 1.1203 1.0869 0.020 Uiso d 1
N N4 0.3381(7) 1.2157(6) 0.9795(7) 0.0222(19) Uani d 1
H H4 0.2697 1.2093 0.9724 0.027 Uiso d 1
C CA1 0.2450(8) 1.4179(7) 0.9635(8) 0.022(2) Uani d 1
C CA2 0.0851(8) 1.4144(7) 1.0124(8) 0.020(2) Uani d 1
C CA3 0.0030(8) 1.2964(7) 1.1094(8) 0.019(2) Uani d 1
C CA4 0.0213(8) 1.1366(7) 1.1364(7) 0.0183(19) Uani d 1
C CA5 0.1262(8) 1.0075(7) 1.0743(8) 0.0193(19) Uani d 1
C CA6 0.2834(8) 1.0081(7) 1.0211(7) 0.0178(19) Uani d 1
C CA7 0.4088(8) 1.1407(7) 0.9972(8) 0.022(2) Uani d 1
C CA8 0.3906(8) 1.3014(7) 0.9749(8) 0.021(2) Uani d 1
C CB1 0.1808(9) 1.4904(8) 0.9173(8) 0.025(2) Uani d 1
C CB2 0.0831(8) 1.4884(7) 0.9456(9) 0.023(2) Uani d 1
C C11 -0.0765(10) 1.4564(8) 1.0813(9) 0.027(2) Uani d 1
C CB3 -0.0511(8) 1.2742(6) 1.1835(8) 0.018(2) Uani d 1
H HB3 -0.0902 1.3188 1.2147 0.021 Uiso calc 1
C C12 -0.0536(10) 1.5524(8) 1.1070(9) 0.029(3) Uani d 1
H H12 0.0171 1.5727 1.1175 0.035 Uiso calc 1
C CB4 -0.0378(8) 1.1765(7) 1.2033(8) 0.020(2) Uani d 1
H HB4 -0.0630 1.1425 1.2518 0.024 Uiso calc 1
C C13 -0.1339(12) 1.6199(9) 1.1176(11) 0.038(3) Uani d 1
H H13 -0.1173 1.6847 1.1358 0.045 Uiso calc 1
C CB5 0.1381(7) 0.9188(7) 1.0280(7) 0.0163(18) Uani d 1
C C14 -0.2362(13) 1.5906(11) 1.1012(12) 0.044(4) Uani d 1
H H14 -0.2905 1.6356 1.1082 0.052 Uiso calc 1
C CB6 0.2333(9) 0.9172(7) 0.9968(8) 0.022(2) Uani d 1
C C15 -0.2605(11) 1.4969(10) 1.0750(11) 0.039(3) Uani d 1
H H15 -0.3316 1.4778 1.0640 0.047 Uiso calc 1
C CB7 0.5103(8) 1.1810(7) 1.0048(8) 0.019(2) Uani d 1
H HB7 0.5738 1.1459 1.0165 0.023 Uiso calc 1
C C16 -0.1826(10) 1.4296(9) 1.0642(10) 0.031(3) Uani d 1
H H16 -0.2008 1.3653 1.0453 0.037 Uiso calc 1
C CB8 0.5011(8) 1.2787(8) 0.9925(8) 0.023(2) Uani d 1
H HB8 0.5569 1.3240 0.9949 0.028 Uiso calc 1
C CM1 0.0064(9) 1.3882(7) 1.0662(8) 0.021(2) Uani d 1
C CM2 0.0454(8) 1.0384(7) 1.1241(7) 0.0180(19) Uani d 1
C CM3 0.3822(9) 1.0421(8) 1.0052(8) 0.023(2) Uani d 1
C CM4 0.3474(9) 1.3949(7) 0.9573(8) 0.022(2) Uani d 1
C C21 -0.0149(9) 0.9650(7) 1.1696(8) 0.023(2) Uani d 1
C C22 -0.1224(9) 0.9712(8) 1.1722(9) 0.026(2) Uani d 1
H H22 -0.1601 1.0230 1.1416 0.031 Uiso calc 1
C C23 -0.1751(10) 0.9040(9) 1.2179(10) 0.032(3) Uani d 1
H H23 -0.2481 0.9103 1.2202 0.038 Uiso calc 1
C C24 -0.1207(11) 0.8276(8) 1.2602(10) 0.031(3) Uani d 1
H H24 -0.1567 0.7800 1.2909 0.038 Uiso calc 1
C C25 -0.0156(12) 0.8192(8) 1.2585(10) 0.032(3) Uani d 1
H H25 0.0203 0.7661 1.2887 0.039 Uiso calc 1
C C26 0.0404(9) 0.8866(7) 1.2135(8) 0.022(2) Uani d 1
H H26 0.1136 0.8800 1.2125 0.026 Uiso calc 1
C C31 0.4696(9) 0.9730(7) 0.9965(8) 0.021(2) Uani d 1
C C32 0.5005(9) 0.9087(7) 1.0679(9) 0.026(2) Uani d 1
H H32 0.4619 0.9049 1.1184 0.031 Uiso calc 1
C C33 0.5880(9) 0.8506(8) 1.0642(9) 0.026(2) Uani d 1
H H33 0.6103 0.8077 1.1126 0.031 Uiso calc 1
C C34 0.6427(8) 0.8558(8) 0.9893(10) 0.028(3) Uani d 1
H H34 0.7027 0.8163 0.9871 0.033 Uiso calc 1
C C35 0.6114(9) 0.9172(8) 0.9182(10) 0.028(3) Uani d 1
H H35 0.6485 0.9183 0.8666 0.034 Uiso calc 1
C C36 0.5244(9) 0.9785(7) 0.9218(9) 0.024(2) Uani d 1
H H36 0.5037 1.0226 0.8740 0.029 Uiso calc 1
C C41 0.4185(9) 1.4724(7) 0.9340(9) 0.025(2) Uani d 1
C C42 0.4811(10) 1.4640(8) 0.8651(9) 0.028(3) Uani d 1
H H42 0.4788 1.4062 0.8299 0.034 Uiso calc 1
C C43 0.5470(10) 1.5388(9) 0.8468(10) 0.031(3) Uani d 1
H H43 0.5915 1.5309 0.8007 0.038 Uiso calc 1
C C44 0.5490(9) 1.6256(8) 0.8951(10) 0.030(3) Uani d 1
H H44 0.5921 1.6778 0.8804 0.036 Uiso calc 1
C C45 0.4872(11) 1.6347(8) 0.9650(11) 0.037(3) Uani d 1
H H45 0.4896 1.6930 0.9994 0.044 Uiso calc 1
C C46 0.4211(9) 1.5588(7) 0.9858(10) 0.030(3) Uani d 1
H H46 0.3789 1.5654 1.0337 0.036 Uiso calc 1
Cl Cl1 0.0799(2) 1.22478(18) 0.8343(2) 0.0237(5) Uani d 1
O O11 0.1277(7) 1.1716(5) 0.9135(6) 0.0240(16) Uani d 1
O O12 0.1604(8) 1.2791(7) 0.7995(8) 0.041(2) Uani d 1
O O13 0.0358(9) 1.1571(7) 0.7677(7) 0.045(3) Uani d 1
O O14 0.0026(8) 1.2868(8) 0.8638(8) 0.046(3) Uani d 1
Cl Cl2 0.2813(2) 1.26950(19) 1.2481(2) 0.0262(6) Uani d 1
O O21 0.2935(8) 1.2403(7) 1.1561(7) 0.036(2) Uani d 1
O O22 0.3723(8) 1.2469(10) 1.3065(9) 0.055(3) Uani d 1
O O23 0.1930(9) 1.2212(9) 1.2770(8) 0.050(3) Uani d 1
O O24 0.2607(13) 1.3723(8) 1.2457(11) 0.071(4) Uani d 1
Cl Cl21 -0.2688(4) 1.3297(5) 0.6411(4) 0.0755(15) Uani d 1
Cl Cl22 -0.2737(5) 1.3405(5) 0.8337(4) 0.0818(17) Uani d 1
C C20 -0.201(2) 1.357(3) 0.7458(17) 0.110(11) Uani d 1
H H20A -0.1377 1.3155 0.7555 0.132 Uiso calc 1
H H20B -0.1771 1.4256 0.7455 0.132 Uiso calc 1
Cl Cl31 0.6956(2) 1.2315(2) 1.1840(2) 0.0347(7) Uani d 1
Cl Cl32 0.5739(4) 1.0744(3) 1.2483(3) 0.0546(11) Uani d 1
C C30 0.5833(10) 1.2005(9) 1.2365(9) 0.030(3) Uani d 1
H H30A 0.5874 1.2315 1.2968 0.037 Uiso calc 1
H H30B 0.5201 1.2252 1.1994 0.037 Uiso calc 1
Cl Cl41 -0.1911(3) 1.0330(4) 0.7629(3) 0.0619(12) Uani d 1
Cl Cl42 -0.1778(4) 1.1044(4) 0.9474(4) 0.0691(13) Uani d 1
C C40 -0.1286(14) 1.0241(13) 0.8713(14) 0.056(5) Uani d 1
H H40A -0.0534 1.0373 0.8702 0.068 Uiso calc 1
H H40B -0.1357 0.9567 0.8932 0.068 Uiso calc 1

loop_
_atom_site_aniso_label
_atom_site_aniso_U_11
_atom_site_aniso_U_22
_atom_site_aniso_U_33
_atom_site_aniso_U_12
_atom_site_aniso_U_13
_atom_site_aniso_U_23
Br1 0.0310(6) 0.0282(5) 0.0307(7) 0.0011(4) 0.0075(5) 0.0114(5)
Br2 0.0270(6) 0.0289(5) 0.0346(8) 0.0086(4) 0.0039(5) 0.0105(5)
Br3 0.0235(5) 0.0230(5) 0.0293(7) -0.0065(4) 0.0046(5) -0.0061(4)
Br4 0.0252(5) 0.0233(5) 0.0317(7) -0.0004(4) 0.0056(5) -0.0104(4)
N1 0.025(4) 0.016(4) 0.027(6) 0.000(3) -0.002(4) 0.004(3)
N2 0.026(4) 0.020(4) 0.018(5) 0.004(3) 0.012(4) 0.002(3)
N3 0.015(4) 0.017(3) 0.020(5) 0.000(3) 0.005(3) 0.000(3)
N4 0.020(4) 0.021(4) 0.025(6) 0.000(3) 0.002(4) 0.004(3)
CA1 0.016(5) 0.017(4) 0.033(7) -0.009(3) 0.006(4) 0.002(4)
CA2 0.018(5) 0.019(4) 0.025(6) 0.001(3) 0.003(4) 0.000(4)
CA3 0.018(4) 0.019(4) 0.020(6) -0.002(3) 0.006(4) -0.003(4)
CA4 0.021(5) 0.019(4) 0.015(6) -0.002(3) 0.003(4) 0.002(4)
CA5 0.020(5) 0.022(4) 0.016(6) 0.002(4) 0.001(4) -0.001(4)
CA6 0.018(4) 0.020(4) 0.016(6) 0.004(3) 0.003(4) 0.004(4)
CA7 0.020(5) 0.015(4) 0.031(7) 0.000(3) 0.006(4) -0.003(4)
CA8 0.018(5) 0.017(4) 0.027(7) -0.006(3) 0.001(4) -0.004(4)
CB1 0.032(6) 0.025(5) 0.019(6) -0.003(4) 0.005(5) 0.004(4)
CB2 0.013(4) 0.020(4) 0.036(7) -0.003(3) 0.005(4) 0.008(4)
C11 0.037(6) 0.019(5) 0.025(7) -0.001(4) 0.006(5) -0.004(4)
CB3 0.018(4) 0.014(4) 0.022(6) 0.006(3) 0.002(4) -0.002(3)
C12 0.029(6) 0.026(5) 0.032(8) -0.007(4) 0.005(5) -0.009(5)
CB4 0.022(5) 0.019(5) 0.021(6) 0.003(3) 0.007(4) -0.003(4)
C13 0.045(7) 0.024(5) 0.044(9) 0.012(5) 0.008(6) -0.013(5)
CB5 0.015(4) 0.017(4) 0.017(6) -0.005(3) 0.001(4) -0.003(3)
C14 0.046(8) 0.038(7) 0.048(10) 0.015(6) 0.010(7) -0.005(6)
CB6 0.027(5) 0.014(4) 0.026(6) 0.004(4) 0.006(4) 0.006(4)
C15 0.034(7) 0.041(7) 0.043(9) 0.008(5) 0.004(6) 0.002(6)
CB7 0.017(5) 0.020(4) 0.019(6) -0.001(3) -0.002(4) 0.002(4)
C16 0.027(6) 0.035(6) 0.029(8) 0.002(5) 0.001(5) -0.003(5)
CB8 0.016(5) 0.027(5) 0.026(7) -0.003(4) 0.003(4) 0.005(4)
CM1 0.028(5) 0.019(4) 0.016(6) -0.002(4) 0.004(4) -0.003(4)
CM2 0.022(5) 0.022(4) 0.010(5) -0.001(4) 0.006(4) -0.001(3)
CM3 0.023(5) 0.025(5) 0.022(6) -0.001(4) 0.005(4) 0.005(4)
CM4 0.024(5) 0.019(4) 0.026(7) -0.001(4) 0.010(4) -0.004(4)
C21 0.022(5) 0.023(5) 0.025(7) -0.006(4) 0.011(4) -0.005(4)
C22 0.026(6) 0.029(5) 0.024(7) -0.007(4) 0.005(5) -0.004(4)
C23 0.021(5) 0.042(6) 0.033(8) -0.016(5) 0.006(5) -0.007(5)
C24 0.042(7) 0.029(6) 0.024(7) -0.013(5) 0.006(5) 0.002(5)
C25 0.049(8) 0.024(5) 0.027(8) -0.014(5) 0.015(6) 0.001(4)
C26 0.029(5) 0.018(4) 0.016(6) -0.003(4) -0.006(4) -0.002(4)
C31 0.023(5) 0.017(4) 0.023(6) -0.005(4) -0.001(4) -0.005(4)
C32 0.034(6) 0.013(4) 0.030(7) 0.000(4) 0.003(5) 0.006(4)
C33 0.026(5) 0.019(4) 0.033(7) 0.002(4) 0.004(5) 0.003(4)
C34 0.017(5) 0.020(5) 0.046(8) 0.001(4) 0.003(5) -0.006(5)
C35 0.022(5) 0.024(5) 0.041(8) 0.006(4) 0.010(5) -0.009(5)
C36 0.025(5) 0.020(4) 0.027(7) 0.006(4) 0.007(4) 0.004(4)
C41 0.022(5) 0.020(5) 0.032(7) 0.004(4) 0.004(5) 0.006(4)
C42 0.034(6) 0.023(5) 0.030(7) 0.001(4) 0.009(5) 0.004(4)
C43 0.025(6) 0.038(6) 0.032(8) -0.001(5) 0.004(5) 0.005(5)
C44 0.029(6) 0.023(5) 0.036(8) -0.007(4) -0.011(5) 0.013(5)
C45 0.042(7) 0.019(5) 0.049(9) -0.012(5) 0.005(6) -0.001(5)
C46 0.025(5) 0.018(5) 0.047(8) -0.003(4) 0.007(5) -0.002(5)
Cl1 0.0233(12) 0.0263(11) 0.0214(16) 0.0024(9) 0.0024(10) -0.0023(9)
O11 0.034(4) 0.022(4) 0.015(4) 0.001(3) 0.000(3) -0.002(3)
O12 0.038(5) 0.040(5) 0.046(7) -0.005(4) 0.014(5) 0.014(4)
O13 0.064(7) 0.038(5) 0.030(6) -0.007(5) -0.008(5) -0.012(4)
O14 0.031(5) 0.069(7) 0.039(7) 0.027(5) 0.003(4) -0.006(5)
Cl2 0.0264(12) 0.0276(12) 0.0252(16) -0.0027(10) 0.0049(11) -0.0046(10)
O21 0.049(6) 0.033(4) 0.027(6) -0.001(4) 0.009(4) -0.001(4)
O22 0.027(5) 0.092(9) 0.045(8) 0.010(5) -0.003(5) -0.003(6)
O23 0.038(6) 0.067(7) 0.046(7) -0.016(5) 0.011(5) 0.006(5)
O24 0.111(12) 0.032(5) 0.075(10) 0.011(6) 0.039(9) -0.009(6)
Cl21 0.055(3) 0.124(5) 0.046(3) -0.012(3) -0.002(2) 0.004(3)
Cl22 0.067(3) 0.131(5) 0.047(3) 0.025(3) 0.006(2) -0.015(3)
C20 0.078(17) 0.21(3) 0.034(15) -0.017(19) -0.016(11) 0.014(17)
Cl31 0.0267(14) 0.0446(16) 0.0337(19) -0.0082(12) 0.0071(12) -0.0090(13)
Cl32 0.059(2) 0.0410(18) 0.068(3) -0.0209(16) 0.024(2) -0.0156(18)
C30 0.030(6) 0.034(6) 0.028(7) -0.005(5) 0.009(5) -0.006(5)
Cl41 0.036(2) 0.105(4) 0.044(3) 0.005(2) -0.0038(17) -0.008(2)
Cl42 0.070(3) 0.087(3) 0.049(3) -0.023(3) 0.002(2) -0.008(2)
C40 0.047(9) 0.054(9) 0.065(13) 0.004(7) -0.009(8) 0.012(8)

loop_
_atom_type_symbol
_atom_type_description
_atom_type_scat_dispersion_real
_atom_type_scat_dispersion_imag
_atom_type_scat_source
C C 0.0033 0.0016 'International Tables Vol C Tables 4.2.6.8 and 6.1.1.4'
H H 0.0000 0.0000 'International Tables Vol C Tables 4.2.6.8 and 6.1.1.4'
Br Br -0.2901 2.4595 'International Tables Vol C Tables 4.2.6.8 and 6.1.1.4'
Cl Cl 0.1484 0.1585 'International Tables Vol C Tables 4.2.6.8 and 6.1.1.4'
N N 0.0061 0.0033 'International Tables Vol C Tables 4.2.6.8 and 6.1.1.4'
O O 0.0106 0.0060 'International Tables Vol C Tables 4.2.6.8 and 6.1.1.4'

loop_
_geom_angle_atom_site_label_1
_geom_angle_atom_site_label_2
_geom_angle_atom_site_label_3
_geom_angle
_geom_angle_publ_flag
CA2 N1 CA1 110.1(9) n
CA2 N1 H1 124.6 ?
CA1 N1 H1 125.2 ?
CA3 N2 CA4 109.8(8) n
CA3 N2 H2 125.0 ?
CA4 N2 H2 125.1 ?
CA5 N3 CA6 110.4(8) n
CA5 N3 H3 124.7 ?
CA6 N3 H3 124.9 ?
CA8 N4 CA7 109.5(9) n
CA8 N4 H4 125.2 ?
CA7 N4 H4 125.3 ?
CM4 CA1 N1 124.5(10) ?
CM4 CA1 CB1 129.9(10) ?
N1 CA1 CB1 105.5(9) ?
N1 CA2 CM1 123.6(10) ?
N1 CA2 CB2 107.7(9) ?
CM1 CA2 CB2 128.7(10) ?
N2 CA3 CB3 107.5(8) ?
N2 CA3 CM1 126.1(9) ?
CB3 CA3 CM1 126.3(9) ?
N2 CA4 CM2 125.7(9) ?
N2 CA4 CB4 107.1(8) ?
CM2 CA4 CB4 127.2(9) ?
N3 CA5 CM2 123.9(9) ?
N3 CA5 CB5 106.2(8) ?
CM2 CA5 CB5 129.9(10) ?
N3 CA6 CM3 123.6(9) ?
N3 CA6 CB6 106.6(8) ?
CM3 CA6 CB6 129.7(9) ?
N4 CA7 CM3 125.0(10) ?
N4 CA7 CB7 107.9(8) ?
CM3 CA7 CB7 127.1(10) ?
N4 CA8 CM4 127.4(10) ?
N4 CA8 CB8 106.7(9) ?
CM4 CA8 CB8 125.8(9) ?
CB2 CB1 CA1 110.1(9) ?
CB2 CB1 Br1 123.5(9) ?
CA1 CB1 Br1 125.4(8) ?
CB1 CB2 CA2 106.6(9) ?
CB1 CB2 Br2 123.9(8) ?
CA2 CB2 Br2 128.8(7) ?
C12 C11 C16 117.7(11) ?
C12 C11 CM1 121.0(11) ?
C16 C11 CM1 121.1(10) ?
CB4 CB3 CA3 108.5(8) ?
CB4 CB3 HB3 125.7 ?
CA3 CB3 HB3 125.7 ?
C11 C12 C13 121.2(12) ?
C11 C12 H12 119.4 ?
C13 C12 H12 119.4 ?
CB3 CB4 CA4 106.8(9) ?
CB3 CB4 HB4 126.6 ?
CA4 CB4 HB4 126.6 ?
C14 C13 C12 119.3(12) ?
C14 C13 H13 120.4 ?
C12 C13 H13 120.4 ?
CB6 CB5 CA5 109.4(9) ?
CB6 CB5 Br3 123.0(8) ?
CA5 CB5 Br3 127.1(7) ?
C15 C14 C13 120.6(13) ?
C15 C14 H14 119.7 ?
C13 C14 H14 119.7 ?
CB5 CB6 CA6 107.3(9) ?
CB5 CB6 Br4 126.0(8) ?
CA6 CB6 Br4 126.4(8) ?
C14 C15 C16 120.9(14) ?
C14 C15 H15 119.5 ?
C16 C15 H15 119.5 ?
CB8 CB7 CA7 108.1(9) ?
CB8 CB7 HB7 126.0 ?
CA7 CB7 HB7 126.0 ?
C15 C16 C11 120.3(12) ?
C15 C16 H16 119.8 ?
C11 C16 H16 119.8 ?
CB7 CB8 CA8 107.8(9) ?
CB7 CB8 HB8 126.1 ?
CA8 CB8 HB8 126.1 ?
CA2 CM1 CA3 123.1(9) ?
CA2 CM1 C11 120.7(9) ?
CA3 CM1 C11 116.2(9) ?
CA4 CM2 CA5 123.1(9) ?
CA4 CM2 C21 117.4(9) ?
CA5 CM2 C21 119.5(9) ?
CA6 CM3 CA7 124.8(10) ?
CA6 CM3 C31 120.8(9) ?
CA7 CM3 C31 114.4(9) ?
CA1 CM4 CA8 124.0(9) ?
CA1 CM4 C41 118.6(9) ?
CA8 CM4 C41 117.4(9) ?
C22 C21 C26 119.0(10) ?
C22 C21 CM2 123.1(11) ?
C26 C21 CM2 117.9(10) ?
C23 C22 C21 121.6(12) ?
C23 C22 H22 119.2 ?
C21 C22 H22 119.2 ?
C22 C23 C24 119.0(12) ?
C22 C23 H23 120.5 ?
C24 C23 H23 120.5 ?
C25 C24 C23 120.8(11) ?
C25 C24 H24 119.6 ?
C23 C24 H24 119.6 ?
C24 C25 C26 121.7(13) ?
C24 C25 H25 119.2 ?
C26 C25 H25 119.2 ?
C25 C26 C21 117.9(11) ?
C25 C26 H26 121.0 ?
C21 C26 H26 121.0 ?
C36 C31 C32 121.0(10) ?
C36 C31 CM3 119.7(10) ?
C32 C31 CM3 119.2(10) ?
C33 C32 C31 119.5(11) ?
C33 C32 H32 120.2 ?
C31 C32 H32 120.2 ?
C34 C33 C32 119.6(11) ?
C34 C33 H33 120.2 ?
C32 C33 H33 120.2 ?
C35 C34 C33 121.2(10) ?
C35 C34 H34 119.4 ?
C33 C34 H34 119.4 ?
C34 C35 C36 120.0(11) ?
C34 C35 H35 120.0 ?
C36 C35 H35 120.0 ?
C31 C36 C35 118.7(11) ?
C31 C36 H36 120.6 ?
C35 C36 H36 120.6 ?
C42 C41 C46 119.7(10) ?
C42 C41 CM4 123.2(10) ?
C46 C41 CM4 117.1(10) ?
C41 C42 C43 120.7(12) ?
C41 C42 H42 119.7 ?
C43 C42 H42 119.7 ?
C42 C43 C44 120.8(12) ?
C42 C43 H43 119.6 ?
C44 C43 H43 119.6 ?
C45 C44 C43 119.1(11) ?
C45 C44 H44 120.5 ?
C43 C44 H44 120.5 ?
C44 C45 C46 120.9(12) ?
C44 C45 H45 119.5 ?
C46 C45 H45 119.5 ?
C45 C46 C41 118.8(12) ?
C45 C46 H46 120.6 ?
C41 C46 H46 120.6 ?
O14 Cl1 O12 111.4(7) ?
O14 Cl1 O13 111.6(7) ?
O12 Cl1 O13 109.7(7) ?
O14 Cl1 O11 107.3(6) ?
O12 Cl1 O11 107.4(6) ?
O13 Cl1 O11 109.3(5) ?
O22 Cl2 O23 110.4(8) ?
O22 Cl2 O24 111.7(9) ?
O23 Cl2 O24 108.3(8) ?
O22 Cl2 O21 110.2(7) ?
O23 Cl2 O21 109.3(7) ?
O24 Cl2 O21 106.7(7) ?
Cl22 C20 Cl21 112.8(16) ?
Cl22 C20 H20A 109.0 ?
Cl21 C20 H20A 109.0 ?
Cl22 C20 H20B 109.0 ?
Cl21 C20 H20B 109.0 ?
H20A C20 H20B 107.8 ?
Cl32 C30 Cl31 110.6(7) ?
Cl32 C30 H30A 109.5 ?
Cl31 C30 H30A 109.5 ?
Cl32 C30 H30B 109.5 ?
Cl31 C30 H30B 109.5 ?
H30A C30 H30B 108.1 ?
Cl41 C40 Cl42 113.2(10) ?
Cl41 C40 H40A 108.9 ?
Cl42 C40 H40A 108.9 ?
Cl41 C40 H40B 108.9 ?
Cl42 C40 H40B 108.9 ?
H40A C40 H40B 107.7 ?

loop_
_geom_bond_atom_site_label_1
_geom_bond_atom_site_label_2
_geom_bond_distance
_geom_bond_publ_flag
Br1 CB1 1.872(11) ?
Br2 CB2 1.851(11) ?
Br3 CB5 1.874(9) ?
Br4 CB6 1.849(11) ?
N1 CA2 1.383(13) n
N1 CA1 1.383(13) n
N1 H1 0.8807 ?
N2 CA3 1.369(12) n
N2 CA4 1.372(13) n
N2 H2 0.8799 ?
N3 CA5 1.377(13) n
N3 CA6 1.377(12) n
N3 H3 0.8800 ?
N4 CA8 1.365(12) n
N4 CA7 1.382(13) n
N4 H4 0.8810 ?
CA1 CM4 1.371(15) n
CA1 CB1 1.422(16) n
CA2 CM1 1.411(15) n
CA2 CB2 1.421(15) n
CA3 CB3 1.405(15) n
CA3 CM1 1.420(14) n
CA4 CM2 1.403(14) n
CA4 CB4 1.432(14) n
CA5 CM2 1.413(14) n
CA5 CB5 1.419(13) n
CA6 CM3 1.403(14) n
CA6 CB6 1.435(15) n
CA7 CM3 1.409(14) n
CA7 CB7 1.414(14) n
CA8 CM4 1.414(14) n
CA8 CB8 1.453(15) n
CB1 CB2 1.374(15) n
C11 C12 1.397(15) ?
C11 C16 1.413(18) ?
C11 CM1 1.460(15) ?
CB3 CB4 1.382(13) ?
CB3 HB3 0.9500 ?
C12 C13 1.413(17) ?
C12 H12 0.9500 ?
CB4 HB4 0.9500 ?
C13 C14 1.37(2) ?
C13 H13 0.9500 ?
CB5 CB6 1.363(14) n
C14 C15 1.37(2) ?
C14 H14 0.9500 ?
C15 C16 1.390(18) ?
C15 H15 0.9500 ?
CB7 CB8 1.361(14) n
CB7 HB7 0.9500 ?
C16 H16 0.9500 ?
CB8 HB8 0.9500 ?
CM2 C21 1.485(14) n
CM3 C31 1.493(15) n
CM4 C41 1.475(14) n
C21 C22 1.395(16) ?
C21 C26 1.411(16) ?
C22 C23 1.373(16) ?
C22 H22 0.9500 ?
C23 C24 1.38(2) ?
C23 H23 0.9500 ?
C24 C25 1.36(2) ?
C24 H24 0.9500 ?
C25 C26 1.393(15) ?
C25 H25 0.9500 ?
C26 H26 0.9500 ?
C31 C36 1.386(16) ?
C31 C32 1.404(16) ?
C32 C33 1.389(15) ?
C32 H32 0.9500 ?
C33 C34 1.387(18) ?
C33 H33 0.9500 ?
C34 C35 1.378(19) ?
C34 H34 0.9500 ?
C35 C36 1.410(14) ?
C35 H35 0.9500 ?
C36 H36 0.9500 ?
C41 C42 1.382(17) ?
C41 C46 1.415(16) ?
C42 C43 1.382(17) ?
C42 H42 0.9500 ?
C43 C44 1.392(19) ?
C43 H43 0.9500 ?
C44 C45 1.39(2) ?
C44 H44 0.9500 ?
C45 C46 1.404(15) ?
C45 H45 0.9500 ?
C46 H46 0.9500 ?
Cl1 O14 1.420(9) ?
Cl1 O12 1.425(9) ?
Cl1 O13 1.429(10) ?
Cl1 O11 1.461(9) ?
Cl2 O22 1.411(12) ?
Cl2 O23 1.428(10) ?
Cl2 O24 1.439(11) ?
Cl2 O21 1.453(10) ?
Cl21 C20 1.74(3) ?
Cl22 C20 1.71(3) ?
C20 H20A 0.9900 ?
C20 H20B 0.9900 ?
Cl31 C30 1.776(12) ?
Cl32 C30 1.749(13) ?
C30 H30A 0.9900 ?
C30 H30B 0.9900 ?
Cl41 C40 1.72(2) ?
Cl42 C40 1.75(2) ?
C40 H40A 0.9900 ?
C40 H40B 0.9900 ?

loop_
_geom_hbond_atom_site_label_D
_geom_hbond_atom_site_label_H
_geom_hbond_atom_site_label_A
_geom_hbond_distance_DH
_geom_hbond_distance_HA
_geom_hbond_distance_DA
_geom_hbond_angle_DHA
N1 H1 N2 0.88 2.57 3.018(12) 113
N1 H1 O21 0.88 2.12 2.956(14) 158
N2 H2 N1 0.88 2.60 3.018(12) 110
N2 H2 N3 0.88 2.59 3.026(12) 111
N2 H2 O11 0.88 2.07 2.896(12) 157
N3 H3 O21 0.88 2.08 2.932(13) 162
N4 H4 N3 0.88 2.62 3.034(12) 110
N4 H4 O11 0.88 2.01 2.844(13) 159

loop_
_geom_torsion_atom_site_label_1
_geom_torsion_atom_site_label_2
_geom_torsion_atom_site_label_3
_geom_torsion_atom_site_label_4
_geom_torsion
CA2 N1 CA1 CM4 177.8(11)
CA2 N1 CA1 CB1 -1.8(13)
CA1 N1 CA2 CM1 -175.3(11)
CA1 N1 CA2 CB2 2.5(13)
CA4 N2 CA3 CB3 2.7(13)
CA4 N2 CA3 CM1 -174.8(11)
CA3 N2 CA4 CM2 173.8(11)
CA3 N2 CA4 CB4 -4.6(13)
CA6 N3 CA5 CM2 174.2(10)
CA6 N3 CA5 CB5 -3.0(12)
CA5 N3 CA6 CM3 -177.8(10)
CA5 N3 CA6 CB6 2.1(12)
CA8 N4 CA7 CM3 -179.1(11)
CA8 N4 CA7 CB7 0.5(14)
CA7 N4 CA8 CM4 179.4(12)
CA7 N4 CA8 CB8 -1.1(14)
CM4 CA1 CB1 CB2 -179.2(12)
N1 CA1 CB1 CB2 0.4(13)
CM4 CA1 CB1 Br1 12.1(19)
N1 CA1 CB1 Br1 -168.4(8)
CA1 CB1 CB2 CA2 1.1(14)
Br1 CB1 CB2 CA2 170.1(9)
CA1 CB1 CB2 Br2 -170.3(9)
Br1 CB1 CB2 Br2 -1.3(15)
N1 CA2 CB2 CB1 -2.2(13)
CM1 CA2 CB2 CB1 175.5(12)
N1 CA2 CB2 Br2 168.6(9)
CM1 CA2 CB2 Br2 -13.7(19)
N2 CA3 CB3 CB4 0.4(13)
CM1 CA3 CB3 CB4 177.9(11)
C16 C11 C12 C13 1(2)
CM1 C11 C12 C13 177.1(13)
CA3 CB3 CB4 CA4 -3.2(13)
N2 CA4 CB4 CB3 4.8(12)
CM2 CA4 CB4 CB3 -173.6(11)
C11 C12 C13 C14 -1(2)
N3 CA5 CB5 CB6 2.8(12)
CM2 CA5 CB5 CB6 -174.2(11)
N3 CA5 CB5 Br3 -168.8(8)
CM2 CA5 CB5 Br3 14.2(18)
C12 C13 C14 C15 0(3)
CA5 CB5 CB6 CA6 -1.6(13)
Br3 CB5 CB6 CA6 170.4(8)
CA5 CB5 CB6 Br4 -176.5(8)
Br3 CB5 CB6 Br4 -4.4(14)
N3 CA6 CB6 CB5 -0.3(12)
CM3 CA6 CB6 CB5 179.6(11)
N3 CA6 CB6 Br4 174.6(8)
CM3 CA6 CB6 Br4 -5.5(18)
C13 C14 C15 C16 0(3)
N4 CA7 CB7 CB8 0.3(14)
CM3 CA7 CB7 CB8 179.9(12)
C14 C15 C16 C11 1(2)
C12 C11 C16 C15 -1(2)
CM1 C11 C16 C15 -177.1(13)
CA7 CB7 CB8 CA8 -1.0(14)
N4 CA8 CB8 CB7 1.3(14)
CM4 CA8 CB8 CB7 -179.2(11)
N1 CA2 CM1 CA3 -23.0(18)
CB2 CA2 CM1 CA3 159.7(12)
N1 CA2 CM1 C11 156.2(11)
CB2 CA2 CM1 C11 -21.1(19)
N2 CA3 CM1 CA2 -23.3(19)
CB3 CA3 CM1 CA2 159.7(11)
N2 CA3 CM1 C11 157.5(11)
CB3 CA3 CM1 C11 -19.5(17)
C12 C11 CM1 CA2 -48.1(18)
C16 C11 CM1 CA2 127.4(14)
C12 C11 CM1 CA3 131.2(13)
C16 C11 CM1 CA3 -53.3(17)
N2 CA4 CM2 CA5 19.9(18)
CB4 CA4 CM2 CA5 -162.0(12)
N2 CA4 CM2 C21 -162.9(11)
CB4 CA4 CM2 C21 15.1(17)
N3 CA5 CM2 CA4 29.0(17)
CB5 CA5 CM2 CA4 -154.4(12)
N3 CA5 CM2 C21 -148.1(11)
CB5 CA5 CM2 C21 28.5(18)
N3 CA6 CM3 CA7 -27.5(18)
CB6 CA6 CM3 CA7 152.6(13)
N3 CA6 CM3 C31 151.6(11)
CB6 CA6 CM3 C31 -28.2(19)
N4 CA7 CM3 CA6 -18(2)
CB7 CA7 CM3 CA6 162.1(12)
N4 CA7 CM3 C31 162.4(11)
CB7 CA7 CM3 C31 -17.1(18)
N1 CA1 CM4 CA8 28.0(19)
CB1 CA1 CM4 CA8 -152.5(13)
N1 CA1 CM4 C41 -149.8(11)
CB1 CA1 CM4 C41 29.6(19)
N4 CA8 CM4 CA1 17(2)
CB8 CA8 CM4 CA1 -162.9(13)
N4 CA8 CM4 C41 -165.5(12)
CB8 CA8 CM4 C41 15.0(19)
CA4 CM2 C21 C22 42.4(16)
CA5 CM2 C21 C22 -140.3(12)
CA4 CM2 C21 C26 -136.4(11)
CA5 CM2 C21 C26 40.9(16)
C26 C21 C22 C23 1.4(18)
CM2 C21 C22 C23 -177.4(11)
C21 C22 C23 C24 -1.7(19)
C22 C23 C24 C25 1(2)
C23 C24 C25 C26 -1(2)
C24 C25 C26 C21 0.3(19)
C22 C21 C26 C25 -0.7(17)
CM2 C21 C26 C25 178.2(11)
CA6 CM3 C31 C36 127.8(12)
CA7 CM3 C31 C36 -53.0(15)
CA6 CM3 C31 C32 -57.4(16)
CA7 CM3 C31 C32 121.8(12)
C36 C31 C32 C33 0.8(17)
CM3 C31 C32 C33 -173.9(10)
C31 C32 C33 C34 -1.1(17)
C32 C33 C34 C35 -0.3(17)
C33 C34 C35 C36 2.0(18)
C32 C31 C36 C35 0.8(17)
CM3 C31 C36 C35 175.5(10)
C34 C35 C36 C31 -2.2(17)
CA1 CM4 C41 C42 -128.5(13)
CA8 CM4 C41 C42 53.5(18)
CA1 CM4 C41 C46 51.5(17)
CA8 CM4 C41 C46 -126.5(12)
C46 C41 C42 C43 1(2)
CM4 C41 C42 C43 -179.4(12)
C41 C42 C43 C44 -2(2)
C42 C43 C44 C45 3(2)
C43 C44 C45 C46 -2(2)
C44 C45 C46 C41 0(2)
C42 C41 C46 C45 0.5(19)
CM4 C41 C46 C45 -179.5(12)

_cod_database_fobs_code 2241691
